data_4083567
loop_
_publ_author_name
'Kulkarni, Naveen V.'
'Elkin, Tatyana'
'Tumaniskii, Boris'
'Botoshansky, Mark'
'Shimon, Linda J. W.'
'Eisen, Moris S.'

_publ_section_title
;
 Asymmetric Bis(formamidinate) Group 4 Complexes: Synthesis, Structure and
 Their Reactivity in the Polymerization of \a-Olefins.
;
_journal_issue 12
_journal_name_full Organometallics
_journal_page_first 3119
_journal_paper_doi 10.1021/om500345r
_journal_volume 33
_journal_year 2014
_chemical_formula_sum 'C45.5 H69.5 Cl2 N4 O Zr'
_chemical_formula_weight 850.67
_chemical_name_common 'Moris-324 (Naveen)'
_chemical_name_systematic
; 
 ? 
;
_space_group_IT_number 15
_symmetry_cell_setting monoclinic
_symmetry_space_group_name_Hall '-C 2yc'
_symmetry_space_group_name_H-M 'C 1 2/c 1'
_atom_sites_solution_hydrogens geom
_atom_sites_solution_primary direct
_atom_sites_solution_secondary difmap
_audit_creation_method SHELXL-97
_cell_angle_alpha 90.00
_cell_angle_beta 118.00(3)
_cell_angle_gamma 90.00
_cell_formula_units_Z 8
_cell_length_a 30.244(6)
_cell_length_b 13.876(3)
_cell_length_c 25.219(6)
_cell_measurement_reflns_used 29234
_cell_measurement_temperature 240(2)
_cell_volume 9345(4)
_computing_cell_refinement 'DENZO HKL2000 (Otwinowski & Minor 1997)'
_computing_data_collection 'Collect (Nonius, 2006)'
_computing_data_reduction 'DENZO HKL2000 (Otwinowski & Minor 1997)'
_computing_structure_refinement 'SHELXL-97 (Sheldrick, 1997)'
_computing_structure_solution 'SHELXS-97 (Sheldrick, 1997)'
_diffrn_ambient_temperature 240(2)
_diffrn_measured_fraction_theta_full 0.998
_diffrn_measured_fraction_theta_max 0.998
_diffrn_measurement_device_type 'Nonius KappaCCD'
_diffrn_measurement_method '\f scan'
_diffrn_radiation_monochromator graphite
_diffrn_radiation_source 'fine-focus sealed tube'
_diffrn_radiation_type MoK\a
_diffrn_radiation_wavelength 0.71073
_diffrn_reflns_av_R_equivalents 0.0675
_diffrn_reflns_av_sigmaI/netI 0.0762
_diffrn_reflns_limit_h_max 34
_diffrn_reflns_limit_h_min -35
_diffrn_reflns_limit_k_max 16
_diffrn_reflns_limit_k_min -15
_diffrn_reflns_limit_l_max 28
_diffrn_reflns_limit_l_min -29
_diffrn_reflns_number 27671
_diffrn_reflns_theta_full 24.87
_diffrn_reflns_theta_max 24.87
_diffrn_reflns_theta_min 1.65
_diffrn_standards_interval_count 0
_diffrn_standards_interval_time 0
_diffrn_standards_number 0
_exptl_absorpt_coefficient_mu 0.386
_exptl_absorpt_correction_T_max 0.9552
_exptl_absorpt_correction_T_min 0.8737
_exptl_absorpt_correction_type multi-scan
_exptl_crystal_colour colorless
_exptl_crystal_density_diffrn 1.209
_exptl_crystal_density_method 'not measured'
_exptl_crystal_description plate
_exptl_crystal_F_000 3620
_exptl_crystal_size_max 0.36
_exptl_crystal_size_mid 0.24
_exptl_crystal_size_min 0.12
_refine_diff_density_max 2.069
_refine_diff_density_min -0.663
_refine_diff_density_rms 0.085
_refine_ls_extinction_method none
_refine_ls_goodness_of_fit_ref 1.006
_refine_ls_hydrogen_treatment constr
_refine_ls_matrix_type full
_refine_ls_number_parameters 458
_refine_ls_number_reflns 8096
_refine_ls_number_restraints 2
_refine_ls_restrained_S_all 1.013
_refine_ls_R_factor_all 0.1013
_refine_ls_R_factor_gt 0.0593
_refine_ls_shift/su_max 0.001
_refine_ls_shift/su_mean 0.000
_refine_ls_structure_factor_coef Fsqd
_refine_ls_weighting_details 'calc w=1/[\s^2^(Fo^2^)+(0.1170P)^2^+0.0000P] where P=(Fo^2^+2Fc^2^)/3'
_refine_ls_weighting_scheme calc
_refine_ls_wR_factor_gt 0.1759
_refine_ls_wR_factor_ref 0.1938
_reflns_number_gt 5095
_reflns_number_total 8096
_reflns_threshold_expression >2sigma(I)
_cod_data_source_file om500345r_si_002.cif
_cod_data_source_block Moris-324
_cod_depositor_comments
;
The following automatic conversions were performed:

'_symmetry_cell_setting' value 'Monoclinic' changed to 'monoclinic'
according to
/usr/data/users/saulius/crontab/automatic-downloads/rss-feeds/ACS/lib/dictionaries/cif_core.dic
dictionary named 'cif_core.dic' version 2.4.2 from 2011-04-26.

Automatic conversion script
Id: cif_fix_values 2281 2013-09-26 08:29:07Z andrius 

 Adding full bibliography for 4083562--4083570.cif.
;
_cod_original_cell_volume 9345(3)
_cod_original_sg_symbol_H-M 'C 2/c'
_cod_original_formula_sum 'C45.50 H69.50 Cl2 N4 O Zr'
_cod_database_code 4083567

loop_
_symmetry_equiv_pos_as_xyz
'x, y, z'
'-x, y, -z+1/2'
'x+1/2, y+1/2, z'
'-x+1/2, y+1/2, -z+1/2'
'-x, -y, -z'
'x, -y, z-1/2'
'-x+1/2, -y+1/2, -z'
'x+1/2, -y+1/2, z-1/2'

loop_
_atom_site_label
_atom_site_type_symbol
_atom_site_fract_x
_atom_site_fract_y
_atom_site_fract_z
_atom_site_U_iso_or_equiv
_atom_site_adp_type
_atom_site_occupancy
_atom_site_symmetry_multiplicity
_atom_site_calc_flag
_atom_site_refinement_flags
Zr1 Zr 0.164083(17) 0.74141(3) 0.11935(2) 0.03503(18) Uani 1 1 d .
Cl1 Cl 0.17798(5) 0.87266(9) 0.19067(6) 0.0505(3) Uani 1 1 d .
Cl2 Cl 0.15742(5) 0.62331(9) 0.04247(5) 0.0486(3) Uani 1 1 d .
O1 O 0.21343(12) 0.8329(2) 0.09232(14) 0.0446(8) Uani 1 1 d .
N1 N 0.17394(14) 0.6305(3) 0.19002(16) 0.0364(9) Uani 1 1 d .
N2 N 0.23989(14) 0.6746(3) 0.17766(17) 0.0381(9) Uani 1 1 d .
N3 N 0.10372(14) 0.8290(3) 0.04101(17) 0.0402(9) Uani 1 1 d .
N4 N 0.08428(15) 0.7249(3) 0.09462(18) 0.0437(10) Uani 1 1 d .
C1 C 0.22098(18) 0.6155(3) 0.2029(2) 0.0421(12) Uani 1 1 d .
H1 H 0.2399 0.5663 0.2286 0.051 Uiso 1 1 d R
C2 C 0.15026(17) 0.5663(3) 0.2128(2) 0.0392(11) Uani 1 1 d .
C3 C 0.13828(19) 0.5986(4) 0.2570(2) 0.0462(12) Uani 1 1 d .
C4 C 0.1140(2) 0.5357(4) 0.2776(2) 0.0560(14) Uani 1 1 d .
H4 H 0.1054 0.5562 0.3067 0.067 Uiso 1 1 d R
C5 C 0.1018(2) 0.4442(4) 0.2549(3) 0.0626(16) Uani 1 1 d .
H5 H 0.0855 0.4030 0.2692 0.075 Uiso 1 1 d R
C6 C 0.1140(2) 0.4128(4) 0.2127(3) 0.0558(14) Uani 1 1 d .
H6 H 0.1058 0.3502 0.1981 0.067 Uiso 1 1 d R
C7 C 0.13892(17) 0.4720(3) 0.1901(2) 0.0426(12) Uani 1 1 d .
C8 C 0.1518(2) 0.7009(4) 0.2813(3) 0.0593(15) Uani 1 1 d .
H8 H 0.1485 0.7426 0.2483 0.071 Uiso 1 1 d R
C9 C 0.1191(3) 0.7402(4) 0.3068(3) 0.080(2) Uani 1 1 d .
H9A H 0.1301 0.8043 0.3214 0.096 Uiso 1 1 d R
H9B H 0.1214 0.7004 0.3391 0.096 Uiso 1 1 d R
H9C H 0.0850 0.7421 0.2756 0.096 Uiso 1 1 d R
C10 C 0.2061(3) 0.7037(5) 0.3302(3) 0.089(2) Uani 1 1 d .
H10A H 0.2146 0.7683 0.3453 0.106 Uiso 1 1 d R
H10B H 0.2272 0.6838 0.3133 0.106 Uiso 1 1 d R
H10C H 0.2108 0.6612 0.3624 0.106 Uiso 1 1 d R
C11 C 0.1505(2) 0.4350(3) 0.1410(2) 0.0488(13) Uani 1 1 d .
H11 H 0.1596 0.4908 0.1244 0.059 Uiso 1 1 d R
C12 C 0.1058(2) 0.3876(5) 0.0900(3) 0.083(2) Uani 1 1 d .
H12A H 0.1147 0.3662 0.0601 0.100 Uiso 1 1 d R
H12B H 0.0788 0.4331 0.0725 0.100 Uiso 1 1 d R
H12C H 0.0953 0.3333 0.1050 0.100 Uiso 1 1 d R
C13 C 0.1945(2) 0.3663(4) 0.1641(3) 0.0719(17) Uani 1 1 d .
H13A H 0.2008 0.3458 0.1320 0.086 Uiso 1 1 d R
H13B H 0.1870 0.3112 0.1815 0.086 Uiso 1 1 d R
H13C H 0.2236 0.3984 0.1942 0.086 Uiso 1 1 d R
C14 C 0.28899(18) 0.6543(4) 0.1813(2) 0.0478(13) Uani 1 1 d .
H14 H 0.2963 0.7070 0.1607 0.057 Uiso 1 1 d R
C15 C 0.2891(2) 0.5607(5) 0.1496(3) 0.0780(19) Uani 1 1 d .
H15A H 0.2820 0.5068 0.1690 0.094 Uiso 1 1 d R
H15B H 0.2630 0.5631 0.1082 0.094 Uiso 1 1 d R
C16 C 0.3402(2) 0.5466(6) 0.1506(3) 0.089(2) Uani 1 1 d .
H16A H 0.3399 0.4857 0.1316 0.107 Uiso 1 1 d R
H16B H 0.3458 0.5975 0.1282 0.107 Uiso 1 1 d R
C17 C 0.3818(2) 0.5457(5) 0.2137(3) 0.0685(17) Uani 1 1 d .
H17A H 0.3785 0.4901 0.2348 0.082 Uiso 1 1 d R
H17B H 0.4136 0.5404 0.2130 0.082 Uiso 1 1 d R
C18 C 0.3816(2) 0.6350(5) 0.2456(3) 0.0765(19) Uani 1 1 d .
H18A H 0.3895 0.6898 0.2278 0.092 Uiso 1 1 d R
H18B H 0.4073 0.6302 0.2872 0.092 Uiso 1 1 d R
C19 C 0.3302(2) 0.6505(5) 0.2440(3) 0.0705(18) Uani 1 1 d .
H19A H 0.3241 0.5988 0.2656 0.085 Uiso 1 1 d R
H19B H 0.3310 0.7105 0.2640 0.085 Uiso 1 1 d R
C20 C 0.06872(19) 0.7869(3) 0.0500(2) 0.0426(12) Uani 1 1 d .
H20 H 0.0349 0.8005 0.0261 0.051 Uiso 1 1 d R
C21 C 0.08892(18) 0.8921(3) -0.0094(2) 0.0418(12) Uani 1 1 d .
C22 C 0.06679(19) 0.8542(4) -0.0683(2) 0.0471(12) Uani 1 1 d .
C23 C 0.0535(2) 0.9178(4) -0.1151(3) 0.0620(16) Uani 1 1 d .
H23 H 0.0388 0.8941 -0.1542 0.074 Uiso 1 1 d R
C24 C 0.0615(3) 1.0165(4) -0.1067(3) 0.0719(18) Uani 1 1 d .
H24 H 0.0524 1.0578 -0.1393 0.086 Uiso 1 1 d R
C25 C 0.0827(2) 1.0523(4) -0.0486(3) 0.0629(16) Uani 1 1 d .
H25 H 0.0877 1.1184 -0.0426 0.075 Uiso 1 1 d R
C26 C 0.0967(2) 0.9909(4) 0.0001(2) 0.0507(13) Uani 1 1 d .
C27 C 0.0581(2) 0.7476(4) -0.0808(2) 0.0515(13) Uani 1 1 d .
H27 H 0.0715 0.7140 -0.0421 0.062 Uiso 1 1 d R
C28 C 0.0843(3) 0.7083(5) -0.1155(3) 0.0797(19) Uani 1 1 d .
H28A H 0.0779 0.6403 -0.1217 0.096 Uiso 1 1 d R
H28B H 0.1196 0.7191 -0.0926 0.096 Uiso 1 1 d R
H28C H 0.0718 0.7400 -0.1536 0.096 Uiso 1 1 d R
C29 C 0.0018(2) 0.7258(5) -0.1155(3) 0.085(2) Uani 1 1 d .
H29A H -0.0034 0.6578 -0.1229 0.102 Uiso 1 1 d R
H29B H -0.0125 0.7597 -0.1531 0.102 Uiso 1 1 d R
H29C H -0.0138 0.7469 -0.0921 0.102 Uiso 1 1 d R
C30 C 0.1166(2) 1.0322(4) 0.0631(3) 0.0657(17) Uani 1 1 d .
H30 H 0.1359 0.9813 0.0914 0.079 Uiso 1 1 d R
C31 C 0.1503(3) 1.1192(4) 0.0754(3) 0.102(3) Uani 1 1 d .
H31A H 0.1619 1.1411 0.1159 0.122 Uiso 1 1 d R
H31B H 0.1324 1.1703 0.0480 0.122 Uiso 1 1 d R
H31C H 0.1784 1.1006 0.0698 0.122 Uiso 1 1 d R
C32 C 0.0738(3) 1.0590(6) 0.0755(3) 0.115(3) Uani 1 1 d .
H32A H 0.0867 1.0836 0.1156 0.138 Uiso 1 1 d R
H32B H 0.0540 1.0026 0.0712 0.138 Uiso 1 1 d R
H32C H 0.0533 1.1072 0.0474 0.138 Uiso 1 1 d R
C33 C 0.04830(19) 0.6777(4) 0.1093(2) 0.0475(13) Uani 1 1 d .
H33 H 0.0674 0.6330 0.1423 0.057 Uiso 1 1 d R
C34 C 0.0102(2) 0.6172(4) 0.0589(3) 0.0660(16) Uani 1 1 d .
H34A H -0.0104 0.6593 0.0257 0.079 Uiso 1 1 d R
H34B H 0.0270 0.5722 0.0450 0.079 Uiso 1 1 d R
C35 C -0.0232(3) 0.5631(5) 0.0783(3) 0.083(2) Uani 1 1 d .
H35A H -0.0029 0.5182 0.1099 0.100 Uiso 1 1 d R
H35B H -0.0479 0.5263 0.0447 0.100 Uiso 1 1 d R
C36 C -0.0491(3) 0.6298(6) 0.1002(4) 0.092(2) Uani 1 1 d .
H36A H -0.0725 0.6694 0.0672 0.110 Uiso 1 1 d R
H36B H -0.0681 0.5930 0.1153 0.110 Uiso 1 1 d R
C37 C -0.0128(3) 0.6958(6) 0.1495(4) 0.097(2) Uani 1 1 d .
H37A H -0.0310 0.7426 0.1603 0.116 Uiso 1 1 d R
H37B H 0.0072 0.6569 0.1848 0.116 Uiso 1 1 d R
C38 C 0.0219(3) 0.7474(4) 0.1319(3) 0.076(2) Uani 1 1 d .
H38A H 0.0468 0.7830 0.1659 0.092 Uiso 1 1 d R
H38B H 0.0026 0.7931 0.1004 0.092 Uiso 1 1 d R
C39 C 0.2527(2) 0.8994(4) 0.1308(3) 0.0567(14) Uani 1 1 d .
H39A H 0.2386 0.9577 0.1379 0.068 Uiso 1 1 d R
H39B H 0.2744 0.8696 0.1692 0.068 Uiso 1 1 d R
C40 C 0.2812(3) 0.9229(5) 0.0967(3) 0.086(2) Uani 1 1 d .
H40A H 0.3113 0.8838 0.1112 0.103 Uiso 1 1 d R
H40B H 0.2906 0.9904 0.1006 0.103 Uiso 1 1 d R
C41 C 0.2458(4) 0.8993(7) 0.0343(4) 0.139(4) Uani 1 1 d .
H41A H 0.2291 0.9573 0.0129 0.167 Uiso 1 1 d R
H41B H 0.2640 0.8720 0.0148 0.167 Uiso 1 1 d R
C42 C 0.20867(19) 0.8281(3) 0.0315(2) 0.0681(17) Uani 1 1 d .
H42A H 0.2163 0.7641 0.0226 0.082 Uiso 1 1 d R
H42B H 0.1754 0.8459 0.0007 0.082 Uiso 1 1 d R
C43 C 0.23248(19) 0.3330(3) 0.0112(2) 0.214(6) Uiso 1 1 d RD
C44 C 0.19673(19) 0.2615(3) -0.0166(2) 0.236(7) Uiso 1 1 d RD
H44 H 0.1627 0.2695 -0.0274 0.283 Uiso 1 1 calc R
C45 C 0.28408(19) 0.3208(3) 0.0265(2) 0.123(3) Uiso 1 1 d RD
H45 H 0.3060 0.3729 0.0445 0.148 Uiso 1 1 calc R
C46 C 0.2156(4) 0.4245(10) 0.0189(13) 0.261(16) Uiso 0.50 1 d PD
H46A H 0.2440 0.4675 0.0387 0.392 Uiso 0.50 1 calc PR
H46B H 0.1987 0.4179 0.0433 0.392 Uiso 0.50 1 calc PR
H46C H 0.1925 0.4508 -0.0200 0.392 Uiso 0.50 1 calc PR

loop_
_atom_site_aniso_label
_atom_site_aniso_U_11
_atom_site_aniso_U_22
_atom_site_aniso_U_33
_atom_site_aniso_U_23
_atom_site_aniso_U_13
_atom_site_aniso_U_12
Zr1 0.0326(3) 0.0376(3) 0.0364(3) 0.0010(2) 0.0175(2) 0.0000(2)
Cl1 0.0610(9) 0.0459(7) 0.0464(7) -0.0047(6) 0.0268(7) 0.0003(6)
Cl2 0.0525(8) 0.0466(7) 0.0440(7) -0.0047(6) 0.0206(6) 0.0037(6)
O1 0.040(2) 0.051(2) 0.0440(19) 0.0005(16) 0.0216(16) -0.0102(16)
N1 0.031(2) 0.043(2) 0.038(2) 0.0032(18) 0.0182(19) 0.0002(17)
N2 0.033(2) 0.040(2) 0.044(2) 0.0039(18) 0.0204(19) -0.0014(17)
N3 0.034(2) 0.044(2) 0.042(2) 0.0007(19) 0.0171(19) 0.0036(18)
N4 0.034(2) 0.053(2) 0.048(2) 0.007(2) 0.022(2) 0.0025(19)
C1 0.043(3) 0.044(3) 0.038(3) 0.002(2) 0.017(2) 0.002(2)
C2 0.028(3) 0.045(3) 0.040(3) 0.005(2) 0.013(2) -0.002(2)
C3 0.044(3) 0.056(3) 0.041(3) 0.005(2) 0.022(3) -0.001(2)
C4 0.065(4) 0.056(3) 0.060(4) 0.008(3) 0.040(3) -0.005(3)
C5 0.063(4) 0.064(4) 0.074(4) 0.016(3) 0.043(3) -0.011(3)
C6 0.056(4) 0.048(3) 0.060(4) 0.012(3) 0.025(3) -0.004(3)
C7 0.033(3) 0.042(3) 0.044(3) 0.003(2) 0.011(2) 0.000(2)
C8 0.079(4) 0.057(3) 0.057(3) -0.005(3) 0.044(3) -0.015(3)
C9 0.103(6) 0.074(4) 0.088(5) -0.017(4) 0.065(5) -0.006(4)
C10 0.092(6) 0.096(5) 0.093(5) -0.037(4) 0.056(5) -0.037(4)
C11 0.053(3) 0.042(3) 0.053(3) 0.004(2) 0.026(3) 0.003(2)
C12 0.069(5) 0.101(5) 0.064(4) -0.026(4) 0.018(4) 0.008(4)
C13 0.063(4) 0.082(4) 0.078(4) 0.000(4) 0.039(4) 0.011(3)
C14 0.037(3) 0.050(3) 0.061(3) 0.013(3) 0.027(3) 0.003(2)
C15 0.050(4) 0.103(5) 0.081(5) -0.026(4) 0.030(3) 0.009(3)
C16 0.060(4) 0.132(6) 0.087(5) -0.027(5) 0.044(4) 0.016(4)
C17 0.047(4) 0.082(4) 0.082(5) 0.002(4) 0.036(4) 0.013(3)
C18 0.034(3) 0.121(6) 0.070(4) -0.011(4) 0.020(3) 0.002(3)
C19 0.035(3) 0.108(5) 0.061(4) -0.027(4) 0.017(3) 0.004(3)
C20 0.037(3) 0.049(3) 0.039(3) 0.004(2) 0.016(2) 0.004(2)
C21 0.037(3) 0.048(3) 0.043(3) 0.005(2) 0.021(2) 0.008(2)
C22 0.047(3) 0.051(3) 0.047(3) 0.004(3) 0.025(3) 0.005(2)
C23 0.072(4) 0.070(4) 0.045(3) 0.008(3) 0.027(3) 0.014(3)
C24 0.090(5) 0.064(4) 0.064(4) 0.026(3) 0.037(4) 0.015(3)
C25 0.078(4) 0.046(3) 0.061(4) 0.011(3) 0.029(3) 0.007(3)
C26 0.051(3) 0.042(3) 0.055(3) 0.008(3) 0.022(3) 0.007(2)
C27 0.054(3) 0.053(3) 0.040(3) -0.005(2) 0.016(3) -0.002(3)
C28 0.092(5) 0.074(4) 0.079(5) -0.005(4) 0.046(4) 0.013(4)
C29 0.063(5) 0.070(4) 0.108(6) -0.008(4) 0.027(4) -0.004(3)
C30 0.083(5) 0.045(3) 0.053(4) 0.003(3) 0.018(3) 0.003(3)
C31 0.134(7) 0.057(4) 0.083(5) -0.016(4) 0.025(5) -0.017(4)
C32 0.108(7) 0.153(8) 0.086(5) -0.044(5) 0.047(5) 0.021(6)
C33 0.036(3) 0.058(3) 0.049(3) 0.012(3) 0.021(3) 0.002(2)
C34 0.060(4) 0.068(4) 0.076(4) -0.006(3) 0.037(3) -0.017(3)
C35 0.075(5) 0.082(5) 0.099(5) -0.001(4) 0.046(4) -0.028(4)
C36 0.054(4) 0.117(6) 0.117(6) 0.026(5) 0.050(5) -0.006(4)
C37 0.104(6) 0.114(6) 0.115(6) -0.013(5) 0.088(6) -0.013(5)
C38 0.080(5) 0.090(5) 0.084(5) -0.020(4) 0.059(4) -0.019(4)
C39 0.056(4) 0.052(3) 0.067(4) -0.011(3) 0.032(3) -0.014(3)
C40 0.081(5) 0.091(5) 0.104(6) -0.019(4) 0.059(5) -0.037(4)
C41 0.185(10) 0.170(9) 0.115(7) -0.054(6) 0.115(8) -0.099(8)
C42 0.069(4) 0.093(5) 0.058(4) 0.009(3) 0.043(3) -0.010(3)

loop_
_atom_type_symbol
_atom_type_description
_atom_type_scat_dispersion_real
_atom_type_scat_dispersion_imag
_atom_type_scat_source
Zr Zr -2.9673 0.5597 'International Tables Vol C Tables 4.2.6.8 and 6.1.1.4'
Cl Cl 0.1484 0.1585 'International Tables Vol C Tables 4.2.6.8 and 6.1.1.4'
N N 0.0061 0.0033 'International Tables Vol C Tables 4.2.6.8 and 6.1.1.4'
C C 0.0033 0.0016 'International Tables Vol C Tables 4.2.6.8 and 6.1.1.4'
H H 0.0000 0.0000 'International Tables Vol C Tables 4.2.6.8 and 6.1.1.4'
O O 0.0106 0.0060 'International Tables Vol C Tables 4.2.6.8 and 6.1.1.4'

loop_
_geom_angle_atom_site_label_1
_geom_angle_atom_site_label_2
_geom_angle_atom_site_label_3
_geom_angle
_geom_angle_site_symmetry_1
N4 Zr1 N1 82.77(14) .
N4 Zr1 N2 141.54(14) .
N1 Zr1 N2 59.42(13) .
N4 Zr1 O1 138.84(14) .
N1 Zr1 O1 138.25(13) .
N2 Zr1 O1 79.49(12) .
N4 Zr1 N3 59.42(14) .
N1 Zr1 N3 142.19(13) .
N2 Zr1 N3 157.77(13) .
O1 Zr1 N3 79.50(13) .
N4 Zr1 Cl1 94.17(11) .
N1 Zr1 Cl1 90.79(10) .
N2 Zr1 Cl1 93.16(10) .
O1 Zr1 Cl1 84.01(9) .
N3 Zr1 Cl1 91.78(10) .
N4 Zr1 Cl2 91.94(11) .
N1 Zr1 Cl2 95.66(10) .
N2 Zr1 Cl2 85.58(10) .
O1 Zr1 Cl2 87.63(9) .
N3 Zr1 Cl2 86.40(10) .
Cl1 Zr1 Cl2 171.63(5) .
N4 Zr1 C20 29.65(14) .
N1 Zr1 C20 112.41(14) .
N2 Zr1 C20 169.37(14) .
O1 Zr1 C20 109.26(13) .
N3 Zr1 C20 29.77(13) .
Cl1 Zr1 C20 93.77(11) .
Cl2 Zr1 C20 88.71(11) .
N4 Zr1 C1 111.84(15) .
N1 Zr1 C1 29.78(13) .
N2 Zr1 C1 29.83(13) .
O1 Zr1 C1 109.29(14) .
N3 Zr1 C1 169.53(14) .
Cl1 Zr1 C1 94.76(11) .
Cl2 Zr1 C1 88.26(10) .
C20 Zr1 C1 141.16(15) .
C39 O1 C42 111.9(3) .
C39 O1 Zr1 126.4(3) .
C42 O1 Zr1 121.7(3) .
C1 N1 C2 119.5(4) .
C1 N1 Zr1 91.6(3) .
C2 N1 Zr1 146.9(3) .
C1 N2 C14 120.2(4) .
C1 N2 Zr1 91.8(3) .
C14 N2 Zr1 143.6(3) .
C20 N3 C21 118.8(4) .
C20 N3 Zr1 89.8(3) .
C21 N3 Zr1 151.0(3) .
C20 N4 C33 120.1(4) .
C20 N4 Zr1 94.5(3) .
C33 N4 Zr1 145.4(3) .
N1 C1 N2 116.4(4) .
N1 C1 Zr1 58.6(2) .
N2 C1 Zr1 58.3(2) .
N1 C1 H1 121.7 .
N2 C1 H1 121.9 .
Zr1 C1 H1 173.5 .
C7 C2 C3 121.2(4) .
C7 C2 N1 119.4(4) .
C3 C2 N1 119.4(4) .
C4 C3 C2 118.5(5) .
C4 C3 C8 121.7(4) .
C2 C3 C8 119.8(4) .
C5 C4 C3 120.8(5) .
C5 C4 H4 119.5 .
C3 C4 H4 119.6 .
C6 C5 C4 120.5(5) .
C6 C5 H5 119.7 .
C4 C5 H5 119.8 .
C5 C6 C7 121.8(5) .
C5 C6 H6 119.4 .
C7 C6 H6 118.8 .
C2 C7 C6 117.1(5) .
C2 C7 C11 122.7(4) .
C6 C7 C11 120.2(4) .
C9 C8 C10 108.5(5) .
C9 C8 C3 113.6(5) .
C10 C8 C3 109.5(5) .
C9 C8 H8 108.8 .
C10 C8 H8 108.3 .
C3 C8 H8 108.0 .
C8 C9 H9A 108.6 .
C8 C9 H9B 110.7 .
H9A C9 H9B 109.5 .
C8 C9 H9C 109.1 .
H9A C9 H9C 109.5 .
H9B C9 H9C 109.5 .
C8 C10 H10A 109.4 .
C8 C10 H10B 108.8 .
H10A C10 H10B 109.5 .
C8 C10 H10C 110.2 .
H10A C10 H10C 109.5 .
H10B C10 H10C 109.5 .
C13 C11 C12 109.1(5) .
C13 C11 C7 113.2(4) .
C12 C11 C7 112.6(5) .
C13 C11 H11 106.8 .
C12 C11 H11 107.4 .
C7 C11 H11 107.4 .
C11 C12 H12A 109.5 .
C11 C12 H12B 109.4 .
H12A C12 H12B 109.5 .
C11 C12 H12C 109.5 .
H12A C12 H12C 109.5 .
H12B C12 H12C 109.5 .
C11 C13 H13A 110.5 .
C11 C13 H13B 108.9 .
H13A C13 H13B 109.5 .
C11 C13 H13C 109.0 .
H13A C13 H13C 109.5 .
H13B C13 H13C 109.5 .
N2 C14 C19 113.1(4) .
N2 C14 C15 112.3(4) .
C19 C14 C15 108.6(5) .
N2 C14 H14 107.2 .
C19 C14 H14 107.8 .
C15 C14 H14 107.5 .
C14 C15 C16 110.3(5) .
C14 C15 H15A 109.8 .
C16 C15 H15A 110.4 .
C14 C15 H15B 109.5 .
C16 C15 H15B 108.8 .
H15A C15 H15B 108.1 .
C17 C16 C15 110.8(5) .
C17 C16 H16A 109.1 .
C15 C16 H16A 109.0 .
C17 C16 H16B 109.6 .
C15 C16 H16B 110.3 .
H16A C16 H16B 108.0 .
C18 C17 C16 110.8(5) .
C18 C17 H17A 109.8 .
C16 C17 H17A 109.7 .
C18 C17 H17B 109.3 .
C16 C17 H17B 109.2 .
H17A C17 H17B 108.0 .
C17 C18 C19 111.3(5) .
C17 C18 H18A 109.8 .
C19 C18 H18A 110.0 .
C17 C18 H18B 109.0 .
C19 C18 H18B 108.8 .
H18A C18 H18B 108.0 .
C14 C19 C18 111.4(5) .
C14 C19 H19A 109.7 .
C18 C19 H19A 109.7 .
C14 C19 H19B 109.1 .
C18 C19 H19B 109.1 .
H19A C19 H19B 107.8 .
N4 C20 N3 116.3(4) .
N4 C20 Zr1 55.9(2) .
N3 C20 Zr1 60.4(3) .
N4 C20 H20 121.9 .
N3 C20 H20 121.8 .
Zr1 C20 H20 177.6 .
C26 C21 C22 120.3(5) .
C26 C21 N3 119.6(4) .
C22 C21 N3 120.1(4) .
C23 C22 C21 117.9(5) .
C23 C22 C27 119.9(5) .
C21 C22 C27 122.3(4) .
C24 C23 C22 122.8(5) .
C24 C23 H23 118.2 .
C22 C23 H23 119.0 .
C23 C24 C25 118.4(5) .
C23 C24 H24 120.9 .
C25 C24 H24 120.7 .
C26 C25 C24 120.8(5) .
C26 C25 H25 120.2 .
C24 C25 H25 119.0 .
C25 C26 C21 119.8(5) .
C25 C26 C30 120.0(5) .
C21 C26 C30 120.1(5) .
C22 C27 C28 112.4(5) .
C22 C27 C29 110.5(5) .
C28 C27 C29 109.6(5) .
C22 C27 H27 107.9 .
C28 C27 H27 108.4 .
C29 C27 H27 107.8 .
C27 C28 H28A 109.0 .
C27 C28 H28B 109.2 .
H28A C28 H28B 109.5 .
C27 C28 H28C 110.2 .
H28A C28 H28C 109.5 .
H28B C28 H28C 109.5 .
C27 C29 H29A 110.0 .
C27 C29 H29B 109.5 .
H29A C29 H29B 109.5 .
C27 C29 H29C 108.9 .
H29A C29 H29C 109.5 .
H29B C29 H29C 109.5 .
C32 C30 C31 108.7(6) .
C32 C30 C26 110.6(5) .
C31 C30 C26 114.2(5) .
C32 C30 H30 107.7 .
C31 C30 H30 108.1 .
C26 C30 H30 107.4 .
C30 C31 H31A 110.1 .
C30 C31 H31B 110.0 .
H31A C31 H31B 109.5 .
C30 C31 H31C 108.3 .
H31A C31 H31C 109.5 .
H31B C31 H31C 109.5 .
C30 C32 H32A 110.0 .
C30 C32 H32B 108.8 .
H32A C32 H32B 109.5 .
C30 C32 H32C 109.6 .
H32A C32 H32C 109.5 .
H32B C32 H32C 109.5 .
N4 C33 C34 113.8(4) .
N4 C33 C38 113.2(4) .
C34 C33 C38 109.9(5) .
N4 C33 H33 106.7 .
C34 C33 H33 106.1 .
C38 C33 H33 106.7 .
C33 C34 C35 111.5(5) .
C33 C34 H34A 108.6 .
C35 C34 H34A 108.9 .
C33 C34 H34B 109.8 .
C35 C34 H34B 110.0 .
H34A C34 H34B 108.1 .
C34 C35 C36 111.2(6) .
C34 C35 H35A 108.9 .
C36 C35 H35A 109.7 .
C34 C35 H35B 109.7 .
C36 C35 H35B 109.2 .
H35A C35 H35B 108.1 .
C37 C36 C35 112.1(6) .
C37 C36 H36A 108.4 .
C35 C36 H36A 109.5 .
C37 C36 H36B 109.2 .
C35 C36 H36B 109.4 .
H36A C36 H36B 108.0 .
C36 C37 C38 112.5(6) .
C36 C37 H37A 110.1 .
C38 C37 H37A 109.5 .
C36 C37 H37B 108.3 .
C38 C37 H37B 108.4 .
H37A C37 H37B 107.9 .
C33 C38 C37 111.7(5) .
C33 C38 H38A 109.4 .
C37 C38 H38A 109.8 .
C33 C38 H38B 109.1 .
C37 C38 H38B 108.6 .
H38A C38 H38B 108.0 .
O1 C39 C40 105.1(4) .
O1 C39 H39A 111.0 .
C40 C39 H39A 110.0 .
O1 C39 H39B 110.7 .
C40 C39 H39B 111.0 .
H39A C39 H39B 108.9 .
C41 C40 C39 103.8(5) .
C41 C40 H40A 111.3 .
C39 C40 H40A 110.4 .
C41 C40 H40B 110.8 .
C39 C40 H40B 111.6 .
H40A C40 H40B 108.9 .
C42 C41 C40 111.0(6) .
C42 C41 H41A 110.0 .
C40 C41 H41A 109.9 .
C42 C41 H41B 108.3 .
C40 C41 H41B 109.3 .
H41A C41 H41B 108.2 .
C41 C42 O1 102.7(4) .
C41 C42 H42A 111.5 .
O1 C42 H42A 111.4 .
C41 C42 H42B 110.4 .
O1 C42 H42B 112.3 .
H42A C42 H42B 108.5 .
C44 C43 C45 122.9 .
C44 C43 C46 117.6(4) .
C45 C43 C46 119.2(4) .
C45 C44 C43 113.3(4) 7
C45 C44 H44 123.4 7
C43 C44 H44 123.4 .
C44 C45 C43 123.8(4) 7
C44 C45 H45 118.1 7
C43 C45 H45 118.1 .
C43 C46 H46A 109.5 .
C43 C46 H46B 109.5 .
H46A C46 H46B 109.5 .
C43 C46 H46C 109.5 .
H46A C46 H46C 109.5 .
H46B C46 H46C 109.5 .

loop_
_geom_bond_atom_site_label_1
_geom_bond_atom_site_label_2
_geom_bond_distance
_geom_bond_site_symmetry_2
Zr1 N4 2.203(4) .
Zr1 N1 2.266(4) .
Zr1 N2 2.261(4) .
Zr1 O1 2.293(3) .
Zr1 N3 2.308(4) .
Zr1 Cl1 2.4533(13) .
Zr1 Cl2 2.4736(13) .
Zr1 C20 2.653(5) .
Zr1 C1 2.655(5) .
O1 C39 1.457(6) .
O1 C42 1.473(5) .
N1 C1 1.319(6) .
N1 C2 1.422(6) .
N2 C1 1.321(5) .
N2 C14 1.471(6) .
N3 C20 1.318(6) .
N3 C21 1.431(6) .
N4 C20 1.317(6) .
N4 C33 1.458(6) .
C1 H1 0.9299 .
C2 C7 1.405(6) .
C2 C3 1.398(6) .
C3 C4 1.388(7) .
C3 C8 1.524(7) .
C4 C5 1.370(7) .
C4 H4 0.9299 .
C5 C6 1.354(8) .
C5 H5 0.9301 .
C6 C7 1.403(7) .
C6 H6 0.9301 .
C7 C11 1.524(7) .
C8 C9 1.513(8) .
C8 C10 1.521(9) .
C8 H8 0.9801 .
C9 H9A 0.9601 .
C9 H9B 0.9600 .
C9 H9C 0.9599 .
C10 H10A 0.9601 .
C10 H10B 0.9600 .
C10 H10C 0.9599 .
C11 C13 1.514(7) .
C11 C12 1.511(8) .
C11 H11 0.9801 .
C12 H12A 0.9601 .
C12 H12B 0.9599 .
C12 H12C 0.9600 .
C13 H13A 0.9602 .
C13 H13B 0.9599 .
C13 H13C 0.9601 .
C14 C19 1.485(7) .
C14 C15 1.527(8) .
C14 H14 0.9799 .
C15 C16 1.546(8) .
C15 H15A 0.9699 .
C15 H15B 0.9699 .
C16 C17 1.495(9) .
C16 H16A 0.9701 .
C16 H16B 0.9700 .
C17 C18 1.479(8) .
C17 H17A 0.9699 .
C17 H17B 0.9701 .
C18 C19 1.549(7) .
C18 H18A 0.9701 .
C18 H18B 0.9699 .
C19 H19A 0.9702 .
C19 H19B 0.9699 .
C20 H20 0.9301 .
C21 C26 1.393(7) .
C21 C22 1.414(7) .
C22 C23 1.375(7) .
C22 C27 1.510(7) .
C23 C24 1.390(8) .
C23 H23 0.9301 .
C24 C25 1.387(8) .
C24 H24 0.9301 .
C25 C26 1.388(7) .
C25 H25 0.9299 .
C26 C30 1.522(8) .
C27 C28 1.530(7) .
C27 C29 1.534(8) .
C27 H27 0.9798 .
C28 H28A 0.9600 .
C28 H28B 0.9598 .
C28 H28C 0.9600 .
C29 H29A 0.9600 .
C29 H29B 0.9601 .
C29 H29C 0.9599 .
C30 C32 1.513(9) .
C30 C31 1.516(8) .
C30 H30 0.9799 .
C31 H31A 0.9601 .
C31 H31B 0.9602 .
C31 H31C 0.9599 .
C32 H32A 0.9601 .
C32 H32B 0.9600 .
C32 H32C 0.9600 .
C33 C34 1.508(7) .
C33 C38 1.524(7) .
C33 H33 0.9802 .
C34 C35 1.512(7) .
C34 H34A 0.9700 .
C34 H34B 0.9700 .
C35 C36 1.478(9) .
C35 H35A 0.9699 .
C35 H35B 0.9701 .
C36 C37 1.520(10) .
C36 H36A 0.9701 .
C36 H36B 0.9700 .
C37 C38 1.501(8) .
C37 H37A 0.9701 .
C37 H37B 0.9700 .
C38 H38A 0.9701 .
C38 H38B 0.9699 .
C39 C40 1.513(8) .
C39 H39A 0.9699 .
C39 H39B 0.9699 .
C40 C41 1.465(10) .
C40 H40A 0.9699 .
C40 H40B 0.9700 .
C41 C42 1.473(8) .
C41 H41A 0.9700 .
C41 H41B 0.9701 .
C42 H42A 0.9700 .
C42 H42B 0.9700 .
C43 C44 1.3900 .
C43 C45 1.4309 .
C43 C46 1.415(10) .
C44 C45 1.357(9) 7
C44 H44 0.9400 .
C45 C44 1.357(9) 7
C45 H45 0.9400 .
C46 H46A 0.9700 .
C46 H46B 0.9700 .
C46 H46C 0.9700 .
